data_4104308
loop_
_publ_author_name
'Bego\~na Verdejo'
'Guzm\'an Gil-Ram\'irez'
'Pablo Ballester'

_publ_section_title
;
 Molecular Recognition of Pyridine N-Oxides in Water Using Calix[4]pyrrole
 Receptors
;
_journal_name_full 'Journal of the American Chemical Society'
_journal_page_first 3178
_journal_page_last 3179
_journal_paper_doi 10.1021/ja900151u
_journal_volume 131
_journal_year 2009
_chemical_formula_sum 'C69 H74 N7 O14.5'
_chemical_formula_weight 1233.35
_space_group_IT_number 2
_symmetry_cell_setting triclinic
_symmetry_space_group_name_Hall '-P 1'
_symmetry_space_group_name_H-M 'P -1'
_atom_sites_solution_hydrogens geom
_atom_sites_solution_primary direct
_atom_sites_solution_secondary difmap
_audit_creation_method SHELXL-97
_cell_angle_alpha 87.207(2)
_cell_angle_beta 85.586(2)
_cell_angle_gamma 73.617(2)
_cell_formula_units_Z 2
_cell_length_a 11.0003(5)
_cell_length_b 13.8639(6)
_cell_length_c 21.2479(9)
_cell_measurement_reflns_used 7305
_cell_measurement_temperature 100(2)
_cell_measurement_theta_max 76.63
_cell_measurement_theta_min 3.59
_cell_volume 3098.4(2)
_computing_cell_refinement 'Bruker-Nonius Apex v1.0-22 2002'
_computing_data_collection 'Bruker-Nonius Apex v1.0-22 2002'
_computing_data_reduction 'SAINT+ Version 7.06A Bruker-Nonius, 2004'
_computing_molecular_graphics 'Shelxtl Version 6.12 (Sheldrick, 2001)'
_computing_publication_material 'Shelxtl Version 6.12 (Sheldrick, 2001)'
_computing_structure_refinement 'Shelxtl Version 6.12 (Sheldrick, 2001)'
_computing_structure_solution 'Shelxtl Version 6.12 (Sheldrick, 2001)'
_diffrn_ambient_temperature 100(2)
_diffrn_detector_area_resol_mean 512
_diffrn_detector_type '4K CCD area detector APEX II'
_diffrn_measured_fraction_theta_full 0.897
_diffrn_measured_fraction_theta_max 0.897
_diffrn_measurement_device_type 'Kappa 4-axis goniometer bruker-nonius'
_diffrn_measurement_method
;
 Fullsphere data collection, phi and omega scans
;
_diffrn_measurement_specimen_support 'magnetic support whith 10 micron nylon fiber cryoloop'
_diffrn_radiation_monochromator 'Multilayer Montel 200 mirrors'
_diffrn_radiation_type MoK\a
_diffrn_radiation_wavelength 0.71073
_diffrn_reflns_av_R_equivalents 0.0453
_diffrn_reflns_av_sigmaI/netI 0.0555
_diffrn_reflns_limit_h_max 8
_diffrn_reflns_limit_h_min -18
_diffrn_reflns_limit_k_max 23
_diffrn_reflns_limit_k_min -23
_diffrn_reflns_limit_l_max 36
_diffrn_reflns_limit_l_min -37
_diffrn_reflns_number 73849
_diffrn_reflns_theta_full 38.31
_diffrn_reflns_theta_max 38.31
_diffrn_reflns_theta_min 2.64
_diffrn_source 'rotating anode X-ray tube'
_diffrn_source_current 70
_diffrn_source_power 50
_diffrn_source_size '3 mm x 0.3 mm fine focus'
_diffrn_source_type 'Bruker-Nonius FR 591'
_exptl_absorpt_coefficient_mu 0.093
_exptl_absorpt_correction_T_max 1.0
_exptl_absorpt_correction_T_min 0.9671
_exptl_absorpt_correction_type empirical
_exptl_absorpt_process_details
; 
 SADABS Version 2.1 2003 Bruker-Nonius
 Blessing, Acta Cryst. (1995) A51 33-38
;
_exptl_crystal_colour colourless
_exptl_crystal_density_diffrn 1.322
_exptl_crystal_density_method 'not measured'
_exptl_crystal_description Block
_exptl_crystal_F_000 1306
_exptl_crystal_size_max 0.40
_exptl_crystal_size_mid 0.15
_exptl_crystal_size_min 0.04
_refine_diff_density_max 0.877
_refine_diff_density_min -0.602
_refine_diff_density_rms 0.075
_refine_ls_extinction_method none
_refine_ls_goodness_of_fit_ref 1.035
_refine_ls_hydrogen_treatment noref
_refine_ls_matrix_type full
_refine_ls_number_parameters 911
_refine_ls_number_reflns 30911
_refine_ls_number_restraints 6
_refine_ls_restrained_S_all 1.036
_refine_ls_R_factor_all 0.0861
_refine_ls_R_factor_gt 0.0635
_refine_ls_shift/su_max 0.137
_refine_ls_shift/su_mean 0.003
_refine_ls_structure_factor_coef Fsqd
_refine_ls_weighting_details 'calc w=1/[\s^2^(Fo^2^)+(0.0964P)^2^+1.0385P] where P=(Fo^2^+2Fc^2^)/3'
_refine_ls_weighting_scheme calc
_refine_ls_wR_factor_gt 0.1721
_refine_ls_wR_factor_ref 0.1897
_reflns_number_gt 23068
_reflns_number_total 30911
_reflns_threshold_expression >2sigma(I)
_cod_data_source_file ja900151u_si_004.cif
_cod_data_source_block bv103meno_0m
_cod_depositor_comments
;
The following automatic conversions were performed:

data name '_diffrn_measurement_specimen_suppport' was replaced with
'_diffrn_measurement_specimen_support' as specified in the
replacement file 'data/replacement-values/replacement_tags.lst'.

Automatic conversion script
Id: cif_correct_tags 9268 2022-04-12 08:56:07Z antanas 
;
_cod_original_sg_symbol_H-M P-1
_cod_original_formula_sum 'C69 H74 N7 O14.50'
_cod_database_code 4104308

loop_
_symmetry_equiv_pos_as_xyz
'x, y, z'
'-x, -y, -z'

loop_
_atom_site_label
_atom_site_type_symbol
_atom_site_fract_x
_atom_site_fract_y
_atom_site_fract_z
_atom_site_U_iso_or_equiv
_atom_site_adp_type
_atom_site_occupancy
_atom_site_symmetry_multiplicity
_atom_site_calc_flag
_atom_site_refinement_flags
_atom_site_disorder_assembly
_atom_site_disorder_group
N1 N 0.70661(8) 0.54032(7) 0.75408(4) 0.01452(13) Uani 1 1 d . . .
H1 H 0.7632 0.5746 0.7498 0.017 Uiso 1 1 calc R . .
C1 C 0.65791(9) 0.50526(7) 0.70484(4) 0.01436(15) Uani 1 1 d . . .
O1 O 1.19469(9) 0.85779(6) 0.88427(4) 0.02232(15) Uani 1 1 d . . .
N2 N 0.92558(8) 0.50788(6) 0.86114(4) 0.01420(13) Uani 1 1 d . . .
H2N H 0.9245 0.5566 0.8329 0.017 Uiso 1 1 calc R . .
C2 C 0.57416(10) 0.45475(8) 0.73081(5) 0.01757(16) Uani 1 1 d . . .
H2 H 0.5262 0.4224 0.7082 0.021 Uiso 1 1 calc R . .
O2 O 1.12223(12) 1.08441(8) 0.96495(5) 0.0352(2) Uani 1 1 d . A .
N3 N 1.14654(8) 0.46814(6) 0.74767(3) 0.01244(12) Uani 1 1 d . . .
H3N H 1.0796 0.5210 0.7493 0.015 Uiso 1 1 calc R . .
C3 C 0.57242(10) 0.45971(8) 0.79761(5) 0.01816(16) Uani 1 1 d . . .
H3 H 0.5236 0.4307 0.8277 0.022 Uiso 1 1 calc R . .
O3 O 1.2206(9) 1.0329(6) 0.8687(3) 0.0294(9) Uani 0.55(3) 1 d P A 1
O3' O 1.2355(15) 1.0248(9) 0.8799(9) 0.053(2) Uani 0.45(3) 1 d P A 2
N4 N 0.92923(8) 0.50412(6) 0.64162(4) 0.01284(12) Uani 1 1 d . . .
H4 H 0.9195 0.5506 0.6698 0.015 Uiso 1 1 calc R . .
C4 C 0.65394(9) 0.51396(8) 0.81077(4) 0.01566(15) Uani 1 1 d . . .
O4 O 0.6008(3) 0.96791(15) 0.88491(17) 0.0739(11) Uani 0.815(4) 1 d P B 1
O4' O 0.6439(9) 0.9736(6) 0.8592(4) 0.0369(18) Uani 0.185(4) 1 d P B 2
C5 C 0.68670(10) 0.54504(9) 0.87324(4) 0.01785(17) Uani 1 1 d . . .
O5 O 0.53019(19) 1.16991(11) 0.89760(10) 0.0573(6) Uani 0.815(4) 1 d P B 1
O5' O 0.5362(12) 1.0473(10) 0.9693(6) 0.088(4) Uani 0.185(4) 1 d PD B 2
C6 C 0.81961(10) 0.48465(8) 0.88828(4) 0.01657(16) Uani 1 1 d . . .
O6 O 0.64164(14) 1.15007(8) 0.98251(7) 0.0466(3) Uani 1 1 d D . .
C7 C 0.86082(11) 0.40283(9) 0.92826(5) 0.02185(19) Uani 1 1 d . . .
H7 H 0.8086 0.3694 0.9530 0.026 Uiso 1 1 calc R . .
O7 O 1.14060(10) 0.88618(6) 0.62709(4) 0.02441(17) Uani 1 1 d . . .
C8 C 0.99558(11) 0.37730(8) 0.92589(5) 0.01918(17) Uani 1 1 d . . .
H8 H 1.0496 0.3237 0.9488 0.023 Uiso 1 1 calc R . .
O8 O 1.09804(12) 1.11398(7) 0.54210(5) 0.0316(2) Uani 1 1 d . . .
C9 C 1.03379(9) 0.44416(7) 0.88441(4) 0.01355(14) Uani 1 1 d . . .
O9 O 1.14743(13) 1.06418(7) 0.64143(5) 0.0333(2) Uani 1 1 d . . .
C10 C 1.16459(9) 0.45549(7) 0.86565(4) 0.01269(14) Uani 1 1 d . . .
O10 O 0.55572(9) 0.94960(6) 0.58161(4) 0.02504(17) Uani 1 1 d . . .
C11 C 1.20622(9) 0.41835(7) 0.79940(4) 0.01255(14) Uani 1 1 d . . .
O11 O 0.48580(12) 1.14883(8) 0.57617(6) 0.0356(2) Uani 1 1 d . . .
C12 C 1.30387(10) 0.33852(7) 0.77752(4) 0.01539(15) Uani 1 1 d . . .
H12 H 1.3607 0.2903 0.8026 0.018 Uiso 1 1 calc R . .
O12 O 0.64018(9) 1.15149(6) 0.50066(4) 0.02352(16) Uani 1 1 d . . .
C13 C 1.30420(9) 0.34145(7) 0.71013(4) 0.01491(15) Uani 1 1 d . . .
H13 H 1.3611 0.2955 0.6823 0.018 Uiso 1 1 calc R . .
C14 C 1.20680(9) 0.42316(7) 0.69305(4) 0.01251(14) Uani 1 1 d . . .
C15 C 1.16839(9) 0.46826(7) 0.62868(4) 0.01244(13) Uani 1 1 d . . .
C16 C 1.04393(9) 0.45062(7) 0.61387(4) 0.01268(14) Uani 1 1 d . . .
C17 C 1.01926(10) 0.38393(8) 0.57402(5) 0.01712(16) Uani 1 1 d . . .
H17 H 1.0806 0.3366 0.5488 0.021 Uiso 1 1 calc R . .
C18 C 0.88579(10) 0.39863(8) 0.57743(5) 0.01754(16) Uani 1 1 d . . .
H18 H 0.8419 0.3627 0.5551 0.021 Uiso 1 1 calc R . .
C19 C 0.83153(9) 0.47449(7) 0.61904(4) 0.01370(14) Uani 1 1 d . . .
C20 C 0.69342(9) 0.52666(7) 0.63649(4) 0.01400(14) Uani 1 1 d . . .
C21 C 1.25946(10) 0.39245(8) 0.91194(4) 0.01746(16) Uani 1 1 d . . .
H21A H 1.2349 0.4178 0.9547 0.026 Uiso 1 1 calc R . .
H21B H 1.3450 0.3976 0.8991 0.026 Uiso 1 1 calc R . .
H21C H 1.2588 0.3219 0.9115 0.026 Uiso 1 1 calc R . .
C22 C 1.16724(9) 0.56525(7) 0.87052(4) 0.01337(14) Uani 1 1 d . . .
C23 C 1.25605(9) 0.60231(7) 0.83364(4) 0.01481(15) Uani 1 1 d . . .
H23 H 1.3124 0.5600 0.8038 0.018 Uiso 1 1 calc R . .
C24 C 1.26336(10) 0.69952(8) 0.83985(5) 0.01653(16) Uani 1 1 d . . .
H24 H 1.3238 0.7235 0.8141 0.020 Uiso 1 1 calc R . .
C25 C 1.18176(10) 0.76231(7) 0.88397(5) 0.01681(16) Uani 1 1 d . . .
C26 C 1.09497(11) 0.72678(8) 0.92249(5) 0.01938(17) Uani 1 1 d . . .
H26 H 1.0405 0.7686 0.9532 0.023 Uiso 1 1 calc R . .
C27 C 1.08898(11) 0.62836(8) 0.91541(4) 0.01738(16) Uani 1 1 d . . .
H27 H 1.0300 0.6039 0.9419 0.021 Uiso 1 1 calc R . .
C28 C 1.11883(12) 0.92466(9) 0.92943(6) 0.0235(2) Uani 1 1 d . A .
H28A H 1.1319 0.8943 0.9724 0.028 Uiso 1 1 calc R . .
H28B H 1.0280 0.9379 0.9215 0.028 Uiso 1 1 calc R . .
C29 C 1.15553(13) 1.02177(9) 0.92454(6) 0.0264(2) Uani 1 1 d . . .
C31 C 1.2521(9) 1.1260(6) 0.8576(3) 0.0393(13) Uani 0.55(3) 1 d P A 1
H31A H 1.1750 1.1822 0.8631 0.059 Uiso 0.55(3) 1 calc PR A 1
H31B H 1.2897 1.1284 0.8144 0.059 Uiso 0.55(3) 1 calc PR A 1
H31C H 1.3132 1.1310 0.8876 0.059 Uiso 0.55(3) 1 calc PR A 1
C31' C 1.2772(19) 1.1180(9) 0.8744(14) 0.078(5) Uani 0.45(3) 1 d P A 2
H31D H 1.3537 1.1072 0.8456 0.117 Uiso 0.45(3) 1 calc PR A 2
H31E H 1.2961 1.1350 0.9161 0.117 Uiso 0.45(3) 1 calc PR A 2
H31F H 1.2095 1.1733 0.8577 0.117 Uiso 0.45(3) 1 calc PR A 2
C32 C 1.27217(10) 0.41750(8) 0.57834(4) 0.01697(16) Uani 1 1 d . . .
H32A H 1.3532 0.4283 0.5876 0.025 Uiso 1 1 calc R . .
H32B H 1.2487 0.4467 0.5366 0.025 Uiso 1 1 calc R . .
H32C H 1.2806 0.3452 0.5789 0.025 Uiso 1 1 calc R . .
C33 C 1.15864(9) 0.58134(7) 0.62666(4) 0.01301(14) Uani 1 1 d . . .
C34 C 1.08011(10) 0.64860(7) 0.58611(5) 0.01667(16) Uani 1 1 d . . .
H34 H 1.0311 0.6239 0.5593 0.020 Uiso 1 1 calc R . .
C35 C 1.07114(11) 0.75137(8) 0.58365(5) 0.01948(18) Uani 1 1 d . . .
H35 H 1.0172 0.7959 0.5555 0.023 Uiso 1 1 calc R . .
C36 C 1.14270(10) 0.78717(7) 0.62321(5) 0.01763(16) Uani 1 1 d . . .
C37 C 1.22492(10) 0.72100(7) 0.66278(5) 0.01672(16) Uani 1 1 d . . .
H37 H 1.2750 0.7456 0.6890 0.020 Uiso 1 1 calc R . .
C38 C 1.23369(9) 0.61928(7) 0.66379(4) 0.01467(15) Uani 1 1 d . . .
H38 H 1.2916 0.5744 0.6901 0.018 Uiso 1 1 calc R . .
C39 C 1.07806(13) 0.95434(9) 0.58041(6) 0.0256(2) Uani 1 1 d . . .
H39A H 0.9852 0.9648 0.5867 0.031 Uiso 1 1 calc R . .
H39B H 1.1065 0.9268 0.5380 0.031 Uiso 1 1 calc R . .
C40 C 1.10887(13) 1.05294(9) 0.58534(6) 0.0252(2) Uani 1 1 d . . .
C42 C 1.1802(2) 1.15713(12) 0.64920(9) 0.0467(5) Uani 1 1 d . . .
H42A H 1.2532 1.1592 0.6202 0.070 Uiso 1 1 calc R . .
H42B H 1.2017 1.1604 0.6928 0.070 Uiso 1 1 calc R . .
H42C H 1.1076 1.2145 0.6398 0.070 Uiso 1 1 calc R . .
C43 C 0.60968(11) 0.48660(9) 0.59526(5) 0.01956(18) Uani 1 1 d . . .
H43A H 0.6235 0.4144 0.6040 0.029 Uiso 1 1 calc R . .
H43B H 0.6323 0.4981 0.5506 0.029 Uiso 1 1 calc R . .
H43C H 0.5201 0.5219 0.6051 0.029 Uiso 1 1 calc R . .
C44 C 0.66367(9) 0.64062(7) 0.62265(4) 0.01444(15) Uani 1 1 d . . .
C45 C 0.55694(10) 0.70685(8) 0.65276(5) 0.01872(17) Uani 1 1 d . . .
H45 H 0.5068 0.6812 0.6840 0.022 Uiso 1 1 calc R . .
C46 C 0.52303(11) 0.80898(9) 0.63793(5) 0.02152(19) Uani 1 1 d . . .
H46 H 0.4502 0.8526 0.6588 0.026 Uiso 1 1 calc R . .
C47 C 0.59620(10) 0.84750(8) 0.59228(5) 0.01863(17) Uani 1 1 d . . .
C48 C 0.70201(10) 0.78352(8) 0.56098(5) 0.01747(16) Uani 1 1 d . . .
H48 H 0.7516 0.8093 0.5295 0.021 Uiso 1 1 calc R . .
C49 C 0.73393(10) 0.68062(8) 0.57663(4) 0.01613(15) Uani 1 1 d . . .
H49 H 0.8058 0.6368 0.5552 0.019 Uiso 1 1 calc R . .
C50 C 0.63375(11) 0.99393(8) 0.54051(5) 0.02093(18) Uani 1 1 d . . .
H50A H 0.6370 0.9703 0.4970 0.025 Uiso 1 1 calc R . .
H50B H 0.7212 0.9755 0.5547 0.025 Uiso 1 1 calc R . .
C51 C 0.57599(12) 1.10669(8) 0.54222(5) 0.02181(19) Uani 1 1 d . . .
C53 C 0.59880(15) 1.26049(9) 0.49972(6) 0.0272(2) Uani 1 1 d . . .
H53A H 0.5110 1.2839 0.4875 0.041 Uiso 1 1 calc R . .
H53B H 0.6538 1.2868 0.4692 0.041 Uiso 1 1 calc R . .
H53C H 0.6036 1.2844 0.5418 0.041 Uiso 1 1 calc R . .
C54 C 0.59125(12) 0.52297(12) 0.92513(5) 0.0273(2) Uani 1 1 d . . .
H54A H 0.5051 0.5626 0.9162 0.041 Uiso 1 1 calc R . .
H54B H 0.6118 0.5411 0.9662 0.041 Uiso 1 1 calc R . .
H54C H 0.5963 0.4512 0.9259 0.041 Uiso 1 1 calc R . .
C55 C 0.67312(11) 0.65854(9) 0.87285(5) 0.02127(19) Uani 1 1 d . B .
C56 C 0.73789(12) 0.69778(10) 0.91424(6) 0.0259(2) Uani 1 1 d . . .
H56 H 0.7959 0.6530 0.9405 0.031 Uiso 1 1 calc R . .
C57 C 0.72013(16) 0.80070(11) 0.91821(8) 0.0413(4) Uani 1 1 d . B .
H57 H 0.7660 0.8258 0.9465 0.050 Uiso 1 1 calc R . .
C58 C 0.6344(2) 0.86643(12) 0.88021(11) 0.0560(7) Uani 1 1 d . . .
C59 C 0.56923(18) 0.82968(11) 0.83769(9) 0.0488(5) Uani 1 1 d . B .
H59 H 0.5119 0.8747 0.8112 0.059 Uiso 1 1 calc R . .
C60 C 0.58891(13) 0.72699(10) 0.83446(6) 0.0297(3) Uani 1 1 d . . .
H60 H 0.5442 0.7021 0.8055 0.036 Uiso 1 1 calc R B .
C61 C 0.6567(4) 1.0053(2) 0.93294(17) 0.0591(11) Uani 0.815(4) 1 d P B 1
H61A H 0.7499 0.9887 0.9240 0.071 Uiso 0.815(4) 1 calc PR B 1
H61B H 0.6393 0.9742 0.9744 0.071 Uiso 0.815(4) 1 calc PR B 1
C61' C 0.6936(10) 1.0195(8) 0.9018(6) 0.052(4) Uani 0.185(4) 1 d PD B 2
H61C H 0.7609 0.9669 0.9223 0.063 Uiso 0.185(4) 1 calc PR B 2
H61D H 0.7358 1.0656 0.8780 0.063 Uiso 0.185(4) 1 calc PR B 2
C62 C 0.6001(2) 1.11798(17) 0.93421(12) 0.0412(6) Uani 0.815(4) 1 d P B 1
C62' C 0.6179(10) 1.0711(8) 0.9469(5) 0.0368(19) Uani 0.185(4) 1 d PD B 2
C64 C 0.5863(2) 1.25412(16) 0.99764(12) 0.0419(6) Uani 0.815(4) 1 d P B 1
H64A H 0.6063 1.2971 0.9627 0.063 Uiso 0.815(4) 1 calc PR B 1
H64B H 0.6209 1.2685 1.0361 0.063 Uiso 0.815(4) 1 calc PR B 1
H64C H 0.4939 1.2676 1.0044 0.063 Uiso 0.815(4) 1 calc PR B 1
C64' C 0.5564(14) 1.2051(13) 1.0301(7) 0.113(10) Uani 0.185(4) 1 d PD B 2
H64D H 0.5346 1.1584 1.0621 0.170 Uiso 0.185(4) 1 calc PR B 2
H64E H 0.4790 1.2455 1.0112 0.170 Uiso 0.185(4) 1 calc PR B 2
H64F H 0.5966 1.2497 1.0498 0.170 Uiso 0.185(4) 1 calc PR B 2
N1S N 0.9556(3) 0.12108(16) 0.81059(16) 0.0955(11) Uani 1 1 d . . .
C1S C 0.9457(3) 0.20039(14) 0.79027(12) 0.0585(6) Uani 1 1 d . . .
O1W O 0.28517(13) 0.92363(10) 0.74580(6) 0.0388(2) Uani 1 1 d . . .
H1WR H 0.254(3) 0.945(2) 0.7825(13) 0.057(7) Uiso 1 1 d . . .
H2WR H 0.218(3) 0.957(2) 0.7179(13) 0.062(8) Uiso 1 1 d . . .
C1R C 0.2884(2) 0.83749(15) 0.31961(14) 0.0553(6) Uani 1 1 d . . .
N1R N 0.2233(3) 0.85326(18) 0.36448(12) 0.0774(8) Uani 1 1 d . . .
O1X O 0.90870(7) 0.63574(5) 0.74739(3) 0.01505(12) Uani 1 1 d . . .
N1X N 0.89672(8) 0.73449(6) 0.74475(4) 0.01484(14) Uani 1 1 d . . .
C1X C 0.80443(17) 0.79659(9) 0.71220(9) 0.0416(4) Uani 1 1 d . . .
H1A H 0.7476 0.7703 0.6915 0.050 Uiso 1 1 calc R . .
C2S C 0.9316(2) 0.30136(13) 0.76468(10) 0.0483(5) Uani 1 1 d . . .
H2S1 H 0.8665 0.3492 0.7905 0.073 Uiso 1 1 calc R . .
H2S2 H 0.9060 0.3056 0.7212 0.073 Uiso 1 1 calc R . .
H2S3 H 1.0126 0.3176 0.7650 0.073 Uiso 1 1 calc R . .
O2W O 0.4592(2) 0.04803(17) 0.71010(10) 0.0325(4) Uani 0.50 1 d PD . .
H1W' H 0.509(3) 0.055(4) 0.7359(13) 0.08(2) Uiso 0.50 1 d PD . .
H2W' H 0.400(2) 0.032(3) 0.7309(15) 0.031(10) Uiso 0.50 1 d PD . .
C2R C 0.3670(3) 0.81890(19) 0.26174(19) 0.0816(10) Uani 1 1 d . . .
H2R1 H 0.3179 0.8528 0.2264 0.122 Uiso 1 1 calc R . .
H2R2 H 0.3963 0.7464 0.2549 0.122 Uiso 1 1 calc R . .
H2R3 H 0.4405 0.8449 0.2644 0.122 Uiso 1 1 calc R . .
C2X C 0.7923(2) 0.89849(11) 0.70889(11) 0.0591(7) Uani 1 1 d . . .
H2A H 0.7266 0.9425 0.6863 0.071 Uiso 1 1 calc R . .
C3X C 0.87610(17) 0.93659(9) 0.73862(8) 0.0364(4) Uani 1 1 d . . .
H3A H 0.8700 1.0064 0.7358 0.044 Uiso 1 1 calc R . .
C4X C 0.96800(13) 0.87138(9) 0.77218(6) 0.0264(2) Uani 1 1 d . . .
H4A H 1.0247 0.8961 0.7941 0.032 Uiso 1 1 calc R . .
C5X C 0.97796(11) 0.76992(8) 0.77410(6) 0.02146(19) Uani 1 1 d . . .
H5A H 1.0431 0.7247 0.7965 0.026 Uiso 1 1 calc R . .

loop_
_atom_site_aniso_label
_atom_site_aniso_U_11
_atom_site_aniso_U_22
_atom_site_aniso_U_33
_atom_site_aniso_U_23
_atom_site_aniso_U_13
_atom_site_aniso_U_12
N1 0.0130(3) 0.0189(3) 0.0135(3) -0.0017(2) -0.0014(2) -0.0071(3)
C1 0.0127(4) 0.0172(4) 0.0149(3) -0.0016(3) -0.0026(3) -0.0063(3)
O1 0.0265(4) 0.0166(3) 0.0264(4) -0.0071(3) 0.0016(3) -0.0101(3)
N2 0.0131(3) 0.0162(3) 0.0138(3) 0.0011(2) -0.0017(2) -0.0048(3)
C2 0.0160(4) 0.0214(4) 0.0184(4) -0.0004(3) -0.0021(3) -0.0101(3)
O2 0.0403(6) 0.0244(4) 0.0427(5) -0.0158(4) -0.0034(4) -0.0093(4)
N3 0.0127(3) 0.0121(3) 0.0118(3) -0.0006(2) -0.0023(2) -0.0018(2)
C3 0.0149(4) 0.0230(4) 0.0183(4) 0.0011(3) -0.0008(3) -0.0085(3)
O3 0.0462(19) 0.0180(12) 0.0275(17) -0.0058(8) 0.0024(11) -0.0153(12)
O3' 0.053(4) 0.023(2) 0.086(6) -0.018(4) 0.029(4) -0.023(3)
N4 0.0119(3) 0.0139(3) 0.0138(3) -0.0035(2) -0.0015(2) -0.0046(2)
C4 0.0121(4) 0.0212(4) 0.0141(3) -0.0011(3) -0.0004(3) -0.0054(3)
O4 0.0856(19) 0.0229(7) 0.108(2) -0.0257(11) -0.0779(18) 0.0157(10)
O4' 0.044(4) 0.019(3) 0.047(4) -0.009(2) 0.008(3) -0.010(3)
C5 0.0126(4) 0.0271(5) 0.0139(3) -0.0025(3) -0.0003(3) -0.0054(3)
O5 0.0621(12) 0.0282(7) 0.0773(12) -0.0171(7) -0.0448(10) 0.0077(7)
O5' 0.073(8) 0.104(9) 0.096(8) -0.060(7) 0.008(6) -0.032(7)
C6 0.0137(4) 0.0236(4) 0.0133(3) 0.0003(3) -0.0007(3) -0.0067(3)
O6 0.0443(7) 0.0262(5) 0.0681(8) -0.0164(5) -0.0280(6) 0.0012(4)
C7 0.0186(4) 0.0298(5) 0.0191(4) 0.0079(4) -0.0018(3) -0.0111(4)
O7 0.0325(5) 0.0139(3) 0.0298(4) 0.0050(3) -0.0102(3) -0.0102(3)
C8 0.0181(4) 0.0231(4) 0.0172(4) 0.0064(3) -0.0026(3) -0.0079(3)
O8 0.0377(6) 0.0186(4) 0.0372(5) 0.0077(3) 0.0013(4) -0.0079(4)
C9 0.0135(4) 0.0153(3) 0.0123(3) 0.0008(3) -0.0020(2) -0.0046(3)
O9 0.0500(7) 0.0178(4) 0.0364(5) 0.0031(3) -0.0065(4) -0.0162(4)
C10 0.0132(3) 0.0134(3) 0.0118(3) 0.0009(2) -0.0033(2) -0.0040(3)
O10 0.0212(4) 0.0184(3) 0.0309(4) 0.0062(3) 0.0017(3) 0.0000(3)
C11 0.0126(3) 0.0121(3) 0.0132(3) 0.0006(2) -0.0028(2) -0.0036(3)
O11 0.0332(6) 0.0234(4) 0.0425(5) 0.0000(4) 0.0097(4) 0.0014(4)
C12 0.0146(4) 0.0134(3) 0.0171(3) 0.0007(3) -0.0032(3) -0.0019(3)
O12 0.0267(4) 0.0169(3) 0.0261(4) 0.0000(3) -0.0020(3) -0.0047(3)
C13 0.0142(4) 0.0124(3) 0.0169(3) -0.0015(3) -0.0015(3) -0.0015(3)
C14 0.0125(3) 0.0121(3) 0.0132(3) -0.0017(2) -0.0014(2) -0.0035(3)
C15 0.0119(3) 0.0136(3) 0.0123(3) -0.0019(2) -0.0006(2) -0.0042(3)
C16 0.0128(3) 0.0135(3) 0.0126(3) -0.0019(2) -0.0013(2) -0.0048(3)
C17 0.0168(4) 0.0177(4) 0.0181(4) -0.0069(3) -0.0008(3) -0.0060(3)
C18 0.0182(4) 0.0190(4) 0.0182(4) -0.0066(3) -0.0017(3) -0.0087(3)
C19 0.0146(4) 0.0149(3) 0.0138(3) -0.0019(3) -0.0026(3) -0.0069(3)
C20 0.0126(4) 0.0177(4) 0.0137(3) -0.0016(3) -0.0024(2) -0.0070(3)
C21 0.0176(4) 0.0192(4) 0.0158(3) 0.0033(3) -0.0063(3) -0.0049(3)
C22 0.0141(4) 0.0145(3) 0.0124(3) -0.0006(2) -0.0033(2) -0.0046(3)
C23 0.0128(4) 0.0154(4) 0.0168(3) -0.0020(3) -0.0017(3) -0.0045(3)
C24 0.0148(4) 0.0166(4) 0.0196(4) -0.0023(3) -0.0011(3) -0.0064(3)
C25 0.0180(4) 0.0154(4) 0.0189(4) -0.0037(3) -0.0028(3) -0.0067(3)
C26 0.0223(5) 0.0196(4) 0.0176(4) -0.0059(3) 0.0016(3) -0.0081(3)
C27 0.0203(4) 0.0190(4) 0.0149(3) -0.0035(3) 0.0008(3) -0.0088(3)
C28 0.0241(5) 0.0189(4) 0.0288(5) -0.0091(4) 0.0003(4) -0.0075(4)
C29 0.0246(5) 0.0198(5) 0.0365(6) -0.0091(4) -0.0041(4) -0.0069(4)
C31 0.061(3) 0.0262(16) 0.040(2) -0.0050(13) 0.0017(17) -0.0275(18)
C31' 0.066(7) 0.029(3) 0.146(11) -0.035(5) 0.047(8) -0.033(4)
C32 0.0152(4) 0.0197(4) 0.0159(3) -0.0040(3) 0.0017(3) -0.0049(3)
C33 0.0130(4) 0.0138(3) 0.0128(3) -0.0002(2) -0.0014(2) -0.0045(3)
C34 0.0178(4) 0.0166(4) 0.0176(4) 0.0027(3) -0.0059(3) -0.0072(3)
C35 0.0196(4) 0.0173(4) 0.0235(4) 0.0055(3) -0.0079(3) -0.0078(3)
C36 0.0191(4) 0.0137(4) 0.0215(4) 0.0018(3) -0.0036(3) -0.0066(3)
C37 0.0188(4) 0.0155(4) 0.0180(4) 0.0005(3) -0.0041(3) -0.0078(3)
C38 0.0153(4) 0.0151(3) 0.0151(3) 0.0001(3) -0.0032(3) -0.0060(3)
C39 0.0260(6) 0.0173(4) 0.0347(6) 0.0079(4) -0.0090(4) -0.0077(4)
C40 0.0258(6) 0.0161(4) 0.0333(5) 0.0028(4) 0.0002(4) -0.0059(4)
C42 0.0790(15) 0.0239(6) 0.0452(8) -0.0031(6) -0.0004(8) -0.0280(8)
C43 0.0183(4) 0.0267(5) 0.0180(4) -0.0031(3) -0.0046(3) -0.0121(4)
C44 0.0123(4) 0.0174(4) 0.0145(3) -0.0004(3) -0.0035(3) -0.0049(3)
C45 0.0144(4) 0.0208(4) 0.0191(4) 0.0019(3) -0.0007(3) -0.0025(3)
C46 0.0161(4) 0.0214(4) 0.0233(4) 0.0026(3) 0.0003(3) 0.0000(3)
C47 0.0159(4) 0.0179(4) 0.0205(4) 0.0016(3) -0.0034(3) -0.0020(3)
C48 0.0153(4) 0.0191(4) 0.0178(4) 0.0013(3) -0.0014(3) -0.0047(3)
C49 0.0150(4) 0.0177(4) 0.0160(3) -0.0010(3) -0.0016(3) -0.0048(3)
C50 0.0186(5) 0.0174(4) 0.0254(4) 0.0018(3) -0.0023(3) -0.0030(3)
C51 0.0218(5) 0.0187(4) 0.0237(4) 0.0005(3) -0.0051(3) -0.0028(4)
C53 0.0339(7) 0.0165(4) 0.0309(5) -0.0009(4) -0.0046(4) -0.0060(4)
C54 0.0174(5) 0.0476(7) 0.0169(4) -0.0027(4) 0.0022(3) -0.0097(5)
C55 0.0157(4) 0.0261(5) 0.0200(4) -0.0090(3) -0.0048(3) -0.0002(3)
C56 0.0222(5) 0.0289(5) 0.0241(4) -0.0110(4) -0.0093(4) 0.0009(4)
C57 0.0387(8) 0.0298(6) 0.0510(8) -0.0221(6) -0.0281(7) 0.0075(5)
C58 0.0574(11) 0.0249(6) 0.0799(13) -0.0251(7) -0.0495(11) 0.0140(6)
C59 0.0503(10) 0.0253(6) 0.0647(10) -0.0192(6) -0.0416(9) 0.0122(6)
C60 0.0244(6) 0.0267(5) 0.0340(6) -0.0136(4) -0.0152(5) 0.0048(4)
C61 0.064(2) 0.0295(11) 0.078(2) -0.0234(14) -0.0501(18) 0.0114(12)
C61' 0.041(6) 0.020(4) 0.091(10) -0.032(6) -0.027(6) 0.009(4)
C62 0.0378(10) 0.0218(8) 0.0620(13) -0.0166(8) -0.0276(9) 0.0038(7)
C62' 0.031(4) 0.030(4) 0.053(5) -0.009(4) -0.007(3) -0.012(4)
C64 0.0371(10) 0.0279(8) 0.0570(12) -0.0221(8) -0.0142(9) 0.0030(7)
C64' 0.15(2) 0.047(8) 0.15(2) -0.011(10) -0.093(18) -0.019(10)
N1S 0.133(3) 0.0406(10) 0.132(2) 0.0165(12) -0.082(2) -0.0387(13)
C1S 0.0745(15) 0.0316(8) 0.0765(14) -0.0039(8) -0.0441(12) -0.0156(8)
O1W 0.0361(6) 0.0496(7) 0.0321(5) -0.0085(5) 0.0020(4) -0.0140(5)
C1R 0.0543(13) 0.0337(8) 0.0802(15) 0.0145(9) -0.0372(12) -0.0101(8)
N1R 0.109(2) 0.0641(13) 0.0668(13) 0.0244(11) -0.0435(14) -0.0315(13)
O1X 0.0171(3) 0.0107(3) 0.0180(3) -0.0011(2) -0.0034(2) -0.0041(2)
N1X 0.0154(3) 0.0124(3) 0.0168(3) -0.0020(2) -0.0047(2) -0.0028(3)
C1X 0.0514(9) 0.0159(4) 0.0615(9) 0.0010(5) -0.0446(8) -0.0052(5)
C2S 0.0626(13) 0.0278(7) 0.0516(9) -0.0078(6) -0.0161(9) -0.0034(7)
O2W 0.0335(11) 0.0341(10) 0.0323(9) -0.0009(7) -0.0054(8) -0.0125(8)
C2R 0.0401(13) 0.0438(11) 0.149(3) 0.0001(14) -0.0055(15) 0.0068(9)
C2X 0.0769(14) 0.0159(5) 0.0898(14) 0.0045(7) -0.0668(13) -0.0063(6)
C3X 0.0463(9) 0.0141(4) 0.0511(8) 0.0005(5) -0.0281(7) -0.0058(5)
C4X 0.0286(6) 0.0168(4) 0.0375(6) 0.0008(4) -0.0155(5) -0.0089(4)
C5X 0.0201(5) 0.0162(4) 0.0306(5) 0.0022(3) -0.0126(4) -0.0068(3)

loop_
_atom_type_symbol
_atom_type_description
_atom_type_scat_dispersion_real
_atom_type_scat_dispersion_imag
_atom_type_scat_source
C C 0.0033 0.0016 'International Tables Vol C Tables 4.2.6.8 and 6.1.1.4'
H H 0.0000 0.0000 'International Tables Vol C Tables 4.2.6.8 and 6.1.1.4'
N N 0.0061 0.0033 'International Tables Vol C Tables 4.2.6.8 and 6.1.1.4'
O O 0.0106 0.0060 'International Tables Vol C Tables 4.2.6.8 and 6.1.1.4'

loop_
_geom_angle_atom_site_label_1
_geom_angle_atom_site_label_2
_geom_angle_atom_site_label_3
_geom_angle
C4 N1 C1 110.08(8)
C2 C1 N1 107.26(8)
C2 C1 C20 130.35(8)
N1 C1 C20 122.35(9)
C25 O1 C28 118.05(10)
C6 N2 C9 110.42(8)
C1 C2 C3 107.57(8)
C14 N3 C11 110.11(7)
C4 C3 C2 107.73(9)
C29 O3 C31 116.9(6)
C29 O3' C31' 115.3(8)
C16 N4 C19 110.32(7)
C3 C4 N1 107.35(8)
C3 C4 C5 130.72(9)
N1 C4 C5 121.92(9)
C58 O4 C61 115.88(18)
C61' O4' C58 114.6(9)
C4 C5 C6 110.23(8)
C4 C5 C55 111.16(8)
C6 C5 C55 110.97(9)
C4 C5 C54 107.98(9)
C6 C5 C54 108.87(9)
C55 C5 C54 107.51(9)
N2 C6 C7 107.17(9)
N2 C6 C5 121.93(9)
C7 C6 C5 130.90(10)
C62 O6 C64' 121.0(8)
C62 O6 C64 116.82(15)
C64' O6 C64 42.8(8)
C62 O6 C62' 27.6(4)
C64' O6 C62' 124.6(9)
C64 O6 C62' 140.9(5)
C6 C7 C8 107.72(9)
C36 O7 C39 117.44(9)
C9 C8 C7 107.72(9)
C8 C9 N2 106.93(9)
C8 C9 C10 130.83(8)
N2 C9 C10 122.22(8)
C40 O9 C42 115.69(12)
C9 C10 C11 109.90(7)
C9 C10 C22 111.17(8)
C11 C10 C22 110.86(7)
C9 C10 C21 109.14(8)
C11 C10 C21 109.09(8)
C22 C10 C21 106.59(7)
C47 O10 C50 117.56(9)
N3 C11 C12 107.41(8)
N3 C11 C10 121.44(8)
C12 C11 C10 131.11(8)
C11 C12 C13 107.54(8)
C51 O12 C53 115.23(10)
C14 C13 C12 107.39(8)
N3 C14 C13 107.52(7)
N3 C14 C15 121.28(8)
C13 C14 C15 131.06(8)
C16 C15 C14 110.51(8)
C16 C15 C33 111.04(7)
C14 C15 C33 109.67(7)
C16 C15 C32 108.81(7)
C14 C15 C32 108.85(7)
C33 C15 C32 107.89(8)
N4 C16 C17 107.12(8)
N4 C16 C15 122.23(7)
C17 C16 C15 130.64(9)
C16 C17 C18 107.80(8)
C19 C18 C17 107.67(8)
C18 C19 N4 107.07(9)
C18 C19 C20 130.46(8)
N4 C19 C20 122.33(8)
C1 C20 C19 111.27(7)
C1 C20 C44 110.80(8)
C19 C20 C44 110.90(8)
C1 C20 C43 107.77(8)
C19 C20 C43 108.94(8)
C44 C20 C43 106.99(8)
C27 C22 C23 117.73(9)
C27 C22 C10 121.23(9)
C23 C22 C10 120.82(8)
C24 C23 C22 121.30(9)
C23 C24 C25 119.97(10)
O1 C25 C26 125.20(9)
O1 C25 C24 114.72(10)
C26 C25 C24 120.07(9)
C25 C26 C27 119.06(9)
C22 C27 C26 121.82(10)
O1 C28 C29 109.01(11)
O2 C29 O3' 123.8(5)
O2 C29 O3 125.1(3)
O3' C29 O3 12.2(12)
O2 C29 C28 122.18(14)
O3' C29 C28 113.4(5)
O3 C29 C28 112.5(3)
C34 C33 C38 117.67(9)
C34 C33 C15 121.59(8)
C38 C33 C15 120.67(8)
C33 C34 C35 122.03(9)
C36 C35 C34 118.74(9)
O7 C36 C35 125.01(9)
O7 C36 C37 114.67(9)
C35 C36 C37 120.32(9)
C38 C37 C36 119.95(9)
C37 C38 C33 121.17(8)
O7 C39 C40 108.81(10)
O8 C40 O9 124.91(12)
O8 C40 C39 122.30(12)
O9 C40 C39 112.79(10)
C49 C44 C45 117.75(9)
C49 C44 C20 121.81(8)
C45 C44 C20 120.22(9)
C46 C45 C44 121.37(10)
C45 C46 C47 119.78(10)
O10 C47 C48 124.44(10)
O10 C47 C46 115.31(9)
C48 C47 C46 120.25(10)
C47 C48 C49 118.84(10)
C44 C49 C48 121.98(9)
O10 C50 C51 107.14(9)
O11 C51 O12 125.53(11)
O11 C51 C50 125.01(12)
O12 C51 C50 109.46(10)
C56 C55 C60 117.45(11)
C56 C55 C5 120.67(10)
C60 C55 C5 121.72(9)
C57 C56 C55 121.89(11)
C58 C57 C56 119.12(12)
O4 C58 C57 123.69(13)
O4 C58 C59 115.62(14)
C57 C58 C59 120.49(14)
O4 C58 O4' 27.1(3)
C57 C58 O4' 123.5(4)
C59 C58 O4' 111.0(4)
C60 C59 C58 119.27(12)
C59 C60 C55 121.76(11)
O4 C61 C62 108.03(19)
C62' C61' O4' 119.1(10)
O5 C62 O6 125.31(19)
O5 C62 C61 127.16(17)
O6 C62 C61 107.53(18)
O5' C62' C61' 121.8(10)
O5' C62' O6 110.6(9)
C61' C62' O6 126.4(9)
N1S C1S C2S 179.3(4)
N1R C1R C2R 178.1(3)
O1X N1X C5X 119.33(8)
O1X N1X C1X 119.70(9)
C5X N1X C1X 120.97(9)
N1X C1X C2X 119.94(11)
C1X C2X C3X 119.97(12)
C4X C3X C2X 118.60(12)
C3X C4X C5X 119.85(11)
N1X C5X C4X 120.64(9)

loop_
_geom_bond_atom_site_label_1
_geom_bond_atom_site_label_2
_geom_bond_distance
N1 C4 1.3746(13)
N1 C1 1.3787(12)
C1 C2 1.3755(15)
C1 C20 1.5119(13)
O1 C25 1.3710(13)
O1 C28 1.4155(14)
N2 C6 1.3731(14)
N2 C9 1.3772(12)
C2 C3 1.4228(14)
O2 C29 1.2125(15)
N3 C14 1.3762(12)
N3 C11 1.3773(11)
C3 C4 1.3739(15)
O3 C29 1.363(8)
O3 C31 1.432(11)
O3' C29 1.250(13)
O3' C31' 1.486(14)
N4 C16 1.3748(12)
N4 C19 1.3791(12)
C4 C5 1.5147(13)
O4 C58 1.357(2)
O4 C61 1.420(3)
O4' C61' 1.362(16)
O4' C58 1.560(9)
C5 C6 1.5152(14)
C5 C55 1.5378(17)
C5 C54 1.5433(16)
O5 C62 1.200(3)
O5' C62' 1.108(15)
C6 C7 1.3745(15)
O6 C62 1.301(2)
O6 C64' 1.417(5)
O6 C64 1.440(2)
O6 C62' 1.453(9)
C7 C8 1.4212(16)
O7 C36 1.3727(13)
O7 C39 1.4131(14)
C8 C9 1.3770(14)
O8 C40 1.2076(15)
C9 C10 1.5123(14)
O9 C40 1.3257(17)
O9 C42 1.4523(19)
C10 C11 1.5148(12)
C10 C22 1.5388(13)
C10 C21 1.5428(12)
O10 C47 1.3719(13)
O10 C50 1.4166(16)
C11 C12 1.3776(13)
O11 C51 1.2041(16)
C12 C13 1.4301(13)
O12 C51 1.3274(16)
O12 C53 1.4498(14)
C13 C14 1.3777(13)
C14 C15 1.5155(12)
C15 C16 1.5152(13)
C15 C33 1.5396(13)
C15 C32 1.5409(13)
C16 C17 1.3779(13)
C17 C18 1.4207(15)
C18 C19 1.3781(13)
C19 C20 1.5127(14)
C20 C44 1.5387(14)
C20 C43 1.5443(13)
C22 C27 1.3952(13)
C22 C23 1.3994(15)
C23 C24 1.3858(14)
C24 C25 1.3970(14)
C25 C26 1.3891(16)
C26 C27 1.4003(15)
C28 C29 1.5076(18)
C33 C34 1.3929(13)
C33 C38 1.4023(13)
C34 C35 1.3989(15)
C35 C36 1.3913(15)
C36 C37 1.3929(14)
C37 C38 1.3853(14)
C39 C40 1.5085(18)
C44 C49 1.3906(15)
C44 C45 1.4015(14)
C45 C46 1.3857(15)
C46 C47 1.3948(17)
C47 C48 1.3928(15)
C48 C49 1.3994(14)
C50 C51 1.5135(15)
C55 C56 1.3925(15)
C55 C60 1.4032(16)
C56 C57 1.390(2)
C57 C58 1.390(2)
C58 C59 1.393(2)
C59 C60 1.383(2)
C61 C62 1.511(4)
C61' C62' 1.316(13)
N1S C1S 1.140(3)
C1S C2S 1.448(3)
C1R N1R 1.139(4)
C1R C2R 1.438(5)
O1X N1X 1.3367(11)
N1X C5X 1.3387(13)
N1X C1X 1.3442(14)
C1X C2X 1.3798(19)
C2X C3X 1.388(2)
C3X C4X 1.3712(17)
C4X C5X 1.3786(16)

loop_
_geom_torsion_atom_site_label_1
_geom_torsion_atom_site_label_2
_geom_torsion_atom_site_label_3
_geom_torsion_atom_site_label_4
_geom_torsion
C4 N1 C1 C2 -0.75(11)
C4 N1 C1 C20 177.16(9)
N1 C1 C2 C3 0.06(12)
C20 C1 C2 C3 -177.62(10)
C1 C2 C3 C4 0.64(12)
C2 C3 C4 N1 -1.09(12)
C2 C3 C4 C5 178.16(10)
C1 N1 C4 C3 1.16(11)
C1 N1 C4 C5 -178.17(9)
C3 C4 C5 C6 107.84(13)
N1 C4 C5 C6 -73.01(12)
C3 C4 C5 C55 -128.68(12)
N1 C4 C5 C55 50.47(13)
C3 C4 C5 C54 -10.98(16)
N1 C4 C5 C54 168.17(10)
C9 N2 C6 C7 -1.72(11)
C9 N2 C6 C5 177.75(8)
C4 C5 C6 N2 79.53(12)
C55 C5 C6 N2 -44.06(12)
C54 C5 C6 N2 -162.20(10)
C4 C5 C6 C7 -101.13(13)
C55 C5 C6 C7 135.28(12)
C54 C5 C6 C7 17.14(16)
N2 C6 C7 C8 1.06(12)
C5 C6 C7 C8 -178.35(10)
C6 C7 C8 C9 -0.05(13)
C7 C8 C9 N2 -0.98(12)
C7 C8 C9 C10 177.14(10)
C6 N2 C9 C8 1.69(11)
C6 N2 C9 C10 -176.63(8)
C8 C9 C10 C11 106.95(11)
N2 C9 C10 C11 -75.17(10)
C8 C9 C10 C22 -129.94(11)
N2 C9 C10 C22 47.94(11)
C8 C9 C10 C21 -12.64(14)
N2 C9 C10 C21 165.24(8)
C14 N3 C11 C12 -1.76(11)
C14 N3 C11 C10 176.32(9)
C9 C10 C11 N3 67.48(11)
C22 C10 C11 N3 -55.82(12)
C21 C10 C11 N3 -172.90(9)
C9 C10 C11 C12 -114.96(12)
C22 C10 C11 C12 121.75(11)
C21 C10 C11 C12 4.67(15)
N3 C11 C12 C13 0.99(11)
C10 C11 C12 C13 -176.83(10)
C11 C12 C13 C14 0.11(12)
C11 N3 C14 C13 1.83(11)
C11 N3 C14 C15 -174.34(8)
C12 C13 C14 N3 -1.17(11)
C12 C13 C14 C15 174.49(10)
N3 C14 C15 C16 -74.55(11)
C13 C14 C15 C16 110.29(12)
N3 C14 C15 C33 48.18(12)
C13 C14 C15 C33 -126.98(11)
N3 C14 C15 C32 166.01(9)
C13 C14 C15 C32 -9.15(14)
C19 N4 C16 C17 -1.47(11)
C19 N4 C16 C15 178.92(8)
C14 C15 C16 N4 74.98(11)
C33 C15 C16 N4 -46.95(11)
C32 C15 C16 N4 -165.56(8)
C14 C15 C16 C17 -104.53(11)
C33 C15 C16 C17 133.54(10)
C32 C15 C16 C17 14.94(14)
N4 C16 C17 C18 0.66(11)
C15 C16 C17 C18 -179.77(9)
C16 C17 C18 C19 0.36(12)
C17 C18 C19 N4 -1.24(11)
C17 C18 C19 C20 174.33(10)
C16 N4 C19 C18 1.70(11)
C16 N4 C19 C20 -174.31(8)
C2 C1 C20 C19 -115.55(12)
N1 C1 C20 C19 67.07(12)
C2 C1 C20 C44 120.57(11)
N1 C1 C20 C44 -56.81(12)
C2 C1 C20 C43 3.83(15)
N1 C1 C20 C43 -173.55(9)
C18 C19 C20 C1 114.68(11)
N4 C19 C20 C1 -70.34(12)
C18 C19 C20 C44 -121.49(11)
N4 C19 C20 C44 53.49(11)
C18 C19 C20 C43 -3.99(15)
N4 C19 C20 C43 170.98(9)
C9 C10 C22 C27 31.32(11)
C11 C10 C22 C27 153.87(8)
C21 C10 C22 C27 -87.52(10)
C9 C10 C22 C23 -154.23(8)
C11 C10 C22 C23 -31.67(11)
C21 C10 C22 C23 86.93(10)
C27 C22 C23 C24 -2.18(13)
C10 C22 C23 C24 -176.82(8)
C22 C23 C24 C25 0.55(14)
C28 O1 C25 C26 3.53(16)
C28 O1 C25 C24 -177.51(9)
C23 C24 C25 O1 -177.77(9)
C23 C24 C25 C26 1.25(15)
O1 C25 C26 C27 177.58(10)
C24 C25 C26 C27 -1.33(15)
C23 C22 C27 C26 2.09(14)
C10 C22 C27 C26 176.71(9)
C25 C26 C27 C22 -0.37(16)
C25 O1 C28 C29 175.71(10)
C31' O3' C29 O2 -7.3(13)
C31' O3' C29 O3 93(4)
C31' O3' C29 C28 -178.4(8)
C31 O3 C29 O2 0.4(8)
C31 O3 C29 O3' -88(3)
C31 O3 C29 C28 175.8(5)
O1 C28 C29 O2 -166.21(12)
O1 C28 C29 O3' 5.0(12)
O1 C28 C29 O3 18.2(4)
C16 C15 C33 C34 -31.55(12)
C14 C15 C33 C34 -153.97(9)
C32 C15 C33 C34 87.60(11)
C16 C15 C33 C38 151.48(9)
C14 C15 C33 C38 29.06(12)
C32 C15 C33 C38 -89.37(10)
C38 C33 C34 C35 -2.56(16)
C15 C33 C34 C35 -179.62(10)
C33 C34 C35 C36 -0.26(17)
C39 O7 C36 C35 -11.15(18)
C39 O7 C36 C37 168.53(11)
C34 C35 C36 O7 -178.08(11)
C34 C35 C36 C37 2.26(17)
O7 C36 C37 C38 178.94(10)
C35 C36 C37 C38 -1.36(17)
C36 C37 C38 C33 -1.59(16)
C34 C33 C38 C37 3.48(15)
C15 C33 C38 C37 -179.43(9)
C36 O7 C39 C40 -168.79(11)
C42 O9 C40 O8 -1.1(2)
C42 O9 C40 C39 179.31(15)
O7 C39 C40 O8 159.30(13)
O7 C39 C40 O9 -21.05(16)
C1 C20 C44 C49 150.22(9)
C19 C20 C44 C49 26.13(11)
C43 C20 C44 C49 -92.56(10)
C1 C20 C44 C45 -35.32(11)
C19 C20 C44 C45 -159.41(8)
C43 C20 C44 C45 81.91(10)
C49 C44 C45 C46 -0.78(15)
C20 C44 C45 C46 -175.46(9)
C44 C45 C46 C47 -0.20(17)
C50 O10 C47 C48 -6.42(16)
C50 O10 C47 C46 173.69(10)
C45 C46 C47 O10 -179.18(10)
C45 C46 C47 C48 0.92(17)
O10 C47 C48 C49 179.47(10)
C46 C47 C48 C49 -0.65(15)
C45 C44 C49 C48 1.06(14)
C20 C44 C49 C48 175.66(8)
C47 C48 C49 C44 -0.37(15)
C47 O10 C50 C51 -174.07(9)
C53 O12 C51 O11 3.06(18)
C53 O12 C51 C50 -176.90(9)
O10 C50 C51 O11 4.85(17)
O10 C50 C51 O12 -175.19(9)
C4 C5 C55 C56 -157.49(11)
C6 C5 C55 C56 -34.43(14)
C54 C5 C55 C56 84.53(13)
C4 C5 C55 C60 27.16(15)
C6 C5 C55 C60 150.22(12)
C54 C5 C55 C60 -90.82(13)
C60 C55 C56 C57 0.4(2)
C5 C55 C56 C57 -175.11(14)
C55 C56 C57 C58 0.6(3)
C61 O4 C58 C57 -1.4(5)
C61 O4 C58 C59 173.4(3)
C61 O4 C58 O4' -100.2(11)
C56 C57 C58 O4 173.2(3)
C56 C57 C58 C59 -1.4(4)
C56 C57 C58 O4' -154.1(4)
C61' O4' C58 O4 67.6(9)
C61' O4' C58 C57 -32.1(9)
C61' O4' C58 C59 172.9(6)
O4 C58 C59 C60 -173.8(3)
C57 C58 C59 C60 1.2(4)
O4' C58 C59 C60 157.0(4)
C58 C59 C60 C55 -0.1(3)
C56 C55 C60 C59 -0.7(2)
C5 C55 C60 C59 174.81(16)
C58 O4 C61 C62 -175.5(4)
C58 O4' C61' C62' -86.2(14)
C64' O6 C62 O5 57.6(11)
C64 O6 C62 O5 8.5(4)
C62' O6 C62 O5 163.8(11)
C64' O6 C62 C61 -123.0(10)
C64 O6 C62 C61 -172.1(3)
C62' O6 C62 C61 -16.7(9)
O4 C61 C62 O5 -7.1(6)
O4 C61 C62 O6 173.4(3)
O4' C61' C62' O5' 35(2)
O4' C61' C62' O6 -158.1(10)
C62 O6 C62' O5' -105.2(15)
C64' O6 C62' O5' -13.4(18)
C64 O6 C62' O5' -69.1(15)
C62 O6 C62' C61' 87.0(15)
C64' O6 C62' C61' 178.8(14)
C64 O6 C62' C61' 123.1(12)
O1X N1X C1X C2X -179.47(18)
C5X N1X C1X C2X -0.2(3)
N1X C1X C2X C3X 0.6(4)
C1X C2X C3X C4X -1.6(4)
C2X C3X C4X C5X 2.0(3)
O1X N1X C5X C4X 179.97(11)
C1X N1X C5X C4X 0.7(2)
C3X C4X C5X N1X -1.6(2)
